data_7024723
loop_
_publ_author_name
'Schley, Michael'
'Fritzsche, Sebastian'
'L\"onnecke, Peter'
'Hey-Hawkins, Evamarie'

_publ_section_title
;
 Soluble monometallic salen complexes derived from O-functionalised
 diamines as metalloligands for the synthesis of heterobimetallic
 complexes.
;
_journal_issue 17
_journal_name_full 'Dalton transactions (Cambridge, England : 2003)'
_journal_page_first 4090
_journal_page_last 4106
_journal_paper_doi 10.1039/b920706f
_journal_volume 39
_journal_year 2010
_chemical_formula_sum 'C73 H103 B2 Cu La N14 O4'
_chemical_formula_weight 1464.76
_chemical_name_systematic
;
?
;
_space_group_IT_number 14
_symmetry_cell_setting monoclinic
_symmetry_space_group_name_Hall '-P 2ybc'
_symmetry_space_group_name_H-M 'P 1 21/c 1'
_atom_sites_solution_hydrogens geom
_atom_sites_solution_primary direct
_atom_sites_solution_secondary difmap
_audit_creation_method SHELXL-97
_cell_angle_alpha 90.00
_cell_angle_beta 107.794(9)
_cell_angle_gamma 90.00
_cell_formula_units_Z 4
_cell_length_a 16.5597(15)
_cell_length_b 22.6673(16)
_cell_length_c 21.8126(16)
_cell_measurement_reflns_used 7998
_cell_measurement_temperature 213(2)
_cell_measurement_theta_max 25.70
_cell_measurement_theta_min 2.00
_cell_volume 7796.0(11)
_computing_cell_refinement 'STOE IPDS software'
_computing_data_collection 'STOE IPDS software'
_computing_data_reduction 'STOE IPDS software, STOE X-RED'
_computing_molecular_graphics 'ORTEP3 for Windows (L. J. Farrugia, 1997)'
_computing_publication_material 'WINGX (L.J. Farrugia,1999)'
_computing_structure_refinement 'SHELXL-97 (Sheldrick, 1997)'
_computing_structure_solution SHELXS-97
_diffrn_ambient_temperature 213(2)
_diffrn_measured_fraction_theta_full 0.942
_diffrn_measured_fraction_theta_max 0.942
_diffrn_measurement_device_type 'Stoe IPDS area detector'
_diffrn_measurement_method '\f scans'
_diffrn_radiation_monochromator graphite
_diffrn_radiation_source 'fine-focus sealed tube'
_diffrn_radiation_type MoK\a
_diffrn_radiation_wavelength 0.71073
_diffrn_reflns_av_R_equivalents 0.0829
_diffrn_reflns_av_sigmaI/netI 0.1393
_diffrn_reflns_limit_h_max 20
_diffrn_reflns_limit_h_min -20
_diffrn_reflns_limit_k_max 27
_diffrn_reflns_limit_k_min -27
_diffrn_reflns_limit_l_max 24
_diffrn_reflns_limit_l_min -24
_diffrn_reflns_number 57213
_diffrn_reflns_theta_full 26.03
_diffrn_reflns_theta_max 26.03
_diffrn_reflns_theta_min 2.05
_exptl_absorpt_coefficient_mu 0.867
_exptl_absorpt_correction_T_max 0.9608
_exptl_absorpt_correction_T_min 0.8307
_exptl_absorpt_correction_type numerical
_exptl_crystal_colour 'orange brown'
_exptl_crystal_density_diffrn 1.248
_exptl_crystal_density_method 'not measured'
_exptl_crystal_description platelet
_exptl_crystal_F_000 3068
_exptl_crystal_size_max 0.21
_exptl_crystal_size_mid 0.20
_exptl_crystal_size_min 0.05
_refine_diff_density_max 0.515
_refine_diff_density_min -0.271
_refine_diff_density_rms 0.059
_refine_ls_extinction_method none
_refine_ls_goodness_of_fit_ref 0.663
_refine_ls_hydrogen_treatment mixed
_refine_ls_matrix_type full
_refine_ls_number_parameters 888
_refine_ls_number_reflns 14483
_refine_ls_number_restraints 9
_refine_ls_restrained_S_all 0.670
_refine_ls_R_factor_all 0.0927
_refine_ls_R_factor_gt 0.0366
_refine_ls_shift/su_max 0.008
_refine_ls_shift/su_mean 0.000
_refine_ls_structure_factor_coef Fsqd
_refine_ls_weighting_details 'calc w=1/[\s^2^(Fo^2^)+(0.0262P)^2^+0.0000P] where P=(Fo^2^+2Fc^2^)/3'
_refine_ls_weighting_scheme calc
_refine_ls_wR_factor_gt 0.0666
_refine_ls_wR_factor_ref 0.0747
_reflns_number_gt 6778
_reflns_number_total 14483
_reflns_threshold_expression >2sigma(I)
_cod_data_source_file b920706f.txt
_cod_data_source_block s045_fin
_cod_depositor_comments
;
The following automatic conversions were performed:

'_symmetry_cell_setting' value 'Monoclinic' changed to 'monoclinic'
according to /home/saulius/struct/CIF-dictionaries/cif_core.dic
dictionary named 'cif_core.dic' version 2.4.2 from 2011-04-26.

Automatic conversion script
Id: cif_fix_values 1891 2012-01-12 08:04:46Z andrius 
;
_cod_original_sg_symbol_H-M P2(1)/c
_cod_database_code 7024723

loop_
_symmetry_equiv_pos_as_xyz
'x, y, z'
'-x, y+1/2, -z+1/2'
'-x, -y, -z'
'x, -y-1/2, z-1/2'

loop_
_atom_site_label
_atom_site_type_symbol
_atom_site_fract_x
_atom_site_fract_y
_atom_site_fract_z
_atom_site_U_iso_or_equiv
_atom_site_adp_type
_atom_site_occupancy
_atom_site_symmetry_multiplicity
_atom_site_calc_flag
_atom_site_refinement_flags
La1 La 0.448703(16) 0.214223(10) 0.369721(13) 0.04719(7) Uani 1 1 d .
Cu1 Cu 0.17221(3) 0.54314(2) 0.13892(3) 0.05596(15) Uani 1 1 d .
O1 O 0.13478(18) 0.60374(12) 0.18310(18) 0.0635(9) Uani 1 1 d .
O2 O 0.11825(19) 0.57991(12) 0.05971(17) 0.0655(9) Uani 1 1 d .
O3 O 0.3594(2) 0.30525(12) 0.33442(16) 0.0672(9) Uani 1 1 d .
O4 O 0.43687(18) 0.27599(11) 0.27316(13) 0.0607(8) Uani 1 1 d .
N1 N 0.2196(2) 0.49724(13) 0.21622(19) 0.0530(9) Uani 1 1 d .
N2 N 0.2229(2) 0.48371(13) 0.0995(2) 0.0571(10) Uani 1 1 d .
N3 N 0.5421(2) 0.32443(15) 0.4824(2) 0.0587(10) Uani 1 1 d .
N4 N 0.5445(2) 0.31184(15) 0.4215(2) 0.0606(10) Uani 1 1 d .
N5 N 0.4404(2) 0.26135(13) 0.52224(18) 0.0500(9) Uani 1 1 d .
N6 N 0.3911(2) 0.23586(13) 0.46632(17) 0.0504(9) Uani 1 1 d .
N7 N 0.5878(2) 0.22248(15) 0.52871(17) 0.0550(9) Uani 1 1 d .
N8 N 0.5745(2) 0.18830(15) 0.47394(18) 0.0548(10) Uani 1 1 d .
N9 N 0.3403(2) 0.11519(17) 0.24150(19) 0.0628(10) Uani 1 1 d .
N10 N 0.3215(2) 0.16570(17) 0.27051(19) 0.0607(11) Uani 1 1 d .
N11 N 0.5015(2) 0.10378(14) 0.27302(17) 0.0527(9) Uani 1 1 d .
N12 N 0.5299(2) 0.15548(14) 0.30539(17) 0.0519(9) Uani 1 1 d .
N13 N 0.4184(2) 0.05828(14) 0.34209(17) 0.0527(9) Uani 1 1 d .
N14 N 0.4236(2) 0.09950(14) 0.38972(18) 0.0537(9) Uani 1 1 d .
C1 C 0.1814(3) 0.56408(17) 0.2902(3) 0.0559(12) Uani 1 1 d .
C2 C 0.1426(3) 0.60829(18) 0.2441(3) 0.0566(12) Uani 1 1 d .
C3 C 0.1101(3) 0.66011(18) 0.2676(3) 0.0557(12) Uani 1 1 d .
C4 C 0.1182(3) 0.66321(19) 0.3312(3) 0.0675(14) Uani 1 1 d .
H4 H 0.0970 0.6973 0.3455 0.081 Uiso 1 1 calc R
C5 C 0.1561(3) 0.61932(19) 0.3788(3) 0.0651(13) Uani 1 1 d .
C6 C 0.1863(3) 0.57113(19) 0.3553(3) 0.0677(14) Uani 1 1 d .
H6 H 0.2119 0.5409 0.3842 0.081 Uiso 1 1 calc R
C7 C 0.0673(2) 0.70937(19) 0.2208(2) 0.0637(12) Uani 1 1 d .
C8 C -0.0116(3) 0.6854(2) 0.1710(3) 0.0842(17) Uani 1 1 d .
H8A H 0.0043 0.6534 0.1475 0.126 Uiso 1 1 calc R
H8B H -0.0384 0.7166 0.1414 0.126 Uiso 1 1 calc R
H8C H -0.0509 0.6708 0.1926 0.126 Uiso 1 1 calc R
C9 C 0.1286(3) 0.73477(19) 0.1871(3) 0.0783(16) Uani 1 1 d .
H9A H 0.1783 0.7506 0.2191 0.118 Uiso 1 1 calc R
H9B H 0.1006 0.7660 0.1579 0.118 Uiso 1 1 calc R
H9C H 0.1458 0.7038 0.1630 0.118 Uiso 1 1 calc R
C10 C 0.0398(3) 0.76054(19) 0.2555(3) 0.0861(17) Uani 1 1 d .
H10A H 0.0000 0.7463 0.2768 0.129 Uiso 1 1 calc R
H10B H 0.0129 0.7907 0.2245 0.129 Uiso 1 1 calc R
H10C H 0.0891 0.7770 0.2873 0.129 Uiso 1 1 calc R
C11 C 0.1593(4) 0.6292(2) 0.4490(3) 0.0853(17) Uani 1 1 d .
C12 C 0.2164(4) 0.6824(2) 0.4768(3) 0.0986(19) Uani 1 1 d .
H12A H 0.2134 0.6911 0.5196 0.148 Uiso 1 1 calc R
H12B H 0.1972 0.7164 0.4492 0.148 Uiso 1 1 calc R
H12C H 0.2745 0.6732 0.4792 0.148 Uiso 1 1 calc R
C13 C 0.0701(4) 0.6404(3) 0.4523(3) 0.113(2) Uani 1 1 d .
H13A H 0.0344 0.6066 0.4347 0.169 Uiso 1 1 calc R
H13B H 0.0469 0.6753 0.4274 0.169 Uiso 1 1 calc R
H13C H 0.0720 0.6462 0.4968 0.169 Uiso 1 1 calc R
C14 C 0.1940(4) 0.5748(2) 0.4901(3) 0.108(2) Uani 1 1 d .
H14A H 0.2503 0.5658 0.4877 0.162 Uiso 1 1 calc R
H14B H 0.1568 0.5415 0.4742 0.162 Uiso 1 1 calc R
H14C H 0.1971 0.5827 0.5345 0.162 Uiso 1 1 calc R
C15 C 0.2176(3) 0.51242(17) 0.2730(2) 0.0566(12) Uani 1 1 d .
H15 H 0.2431 0.4861 0.3067 0.068 Uiso 1 1 calc R
C16 C 0.1655(3) 0.51720(17) -0.0108(2) 0.0561(12) Uani 1 1 d .
C17 C 0.1170(3) 0.56492(18) 0.0023(3) 0.0555(12) Uani 1 1 d .
C18 C 0.0648(3) 0.59714(18) -0.0526(3) 0.0602(13) Uani 1 1 d .
C19 C 0.0666(3) 0.5808(2) -0.1125(3) 0.0695(14) Uani 1 1 d .
H19 H 0.0326 0.6026 -0.1476 0.083 Uiso 1 1 calc R
C20 C 0.1152(3) 0.5339(2) -0.1269(2) 0.0646(14) Uani 1 1 d .
C21 C 0.1635(3) 0.50306(19) -0.0741(3) 0.0654(13) Uani 1 1 d .
H21 H 0.1965 0.4713 -0.0805 0.078 Uiso 1 1 calc R
C22 C 0.0089(3) 0.6479(2) -0.0427(3) 0.0744(15) Uani 1 1 d .
C23 C -0.0423(4) 0.6764(3) -0.1059(3) 0.140(3) Uani 1 1 d .
H23A H -0.0783 0.7070 -0.0973 0.209 Uiso 1 1 calc R
H23B H -0.0771 0.6468 -0.1338 0.209 Uiso 1 1 calc R
H23C H -0.0039 0.6936 -0.1268 0.209 Uiso 1 1 calc R
C24 C 0.0650(4) 0.6954(2) -0.0002(3) 0.106(2) Uani 1 1 d .
H24A H 0.1003 0.6775 0.0394 0.159 Uiso 1 1 calc R
H24B H 0.0294 0.7254 0.0100 0.159 Uiso 1 1 calc R
H24C H 0.1008 0.7132 -0.0230 0.159 Uiso 1 1 calc R
C25 C -0.0540(3) 0.6252(3) -0.0092(3) 0.102(2) Uani 1 1 d .
H25A H -0.0230 0.6075 0.0317 0.153 Uiso 1 1 calc R
H25B H -0.0907 0.5958 -0.0362 0.153 Uiso 1 1 calc R
H25C H -0.0879 0.6577 -0.0020 0.153 Uiso 1 1 calc R
C26 C 0.1102(3) 0.5194(2) -0.1955(3) 0.0773(16) Uani 1 1 d .
C27 C 0.1425(4) 0.5720(2) -0.2265(3) 0.0997(19) Uani 1 1 d .
H27A H 0.1089 0.6067 -0.2250 0.150 Uiso 1 1 calc R
H27B H 0.1373 0.5627 -0.2709 0.150 Uiso 1 1 calc R
H27C H 0.2015 0.5795 -0.2030 0.150 Uiso 1 1 calc R
C28 C 0.0181(4) 0.5053(3) -0.2358(3) 0.117(2) Uani 1 1 d .
H28A H -0.0038 0.4738 -0.2152 0.175 Uiso 1 1 calc R
H28B H 0.0169 0.4930 -0.2786 0.175 Uiso 1 1 calc R
H28C H -0.0167 0.5402 -0.2388 0.175 Uiso 1 1 calc R
C29 C 0.1640(4) 0.4655(2) -0.2007(3) 0.0974(18) Uani 1 1 d .
H29A H 0.2227 0.4726 -0.1761 0.146 Uiso 1 1 calc R
H29B H 0.1598 0.4589 -0.2455 0.146 Uiso 1 1 calc R
H29C H 0.1433 0.4311 -0.1838 0.146 Uiso 1 1 calc R
C30 C 0.2142(3) 0.47987(17) 0.0388(3) 0.0571(12) Uani 1 1 d .
H30 H 0.2433 0.4489 0.0261 0.069 Uiso 1 1 calc R
C31 C 0.2634(2) 0.44613(16) 0.2060(2) 0.0479(11) Uani 1 1 d .
C32 C 0.2676(3) 0.44039(17) 0.1435(2) 0.0545(12) Uani 1 1 d .
C33 C 0.3139(3) 0.39407(19) 0.1286(2) 0.0704(14) Uani 1 1 d .
H33 H 0.3183 0.3904 0.0868 0.084 Uiso 1 1 calc R
C34 C 0.3531(3) 0.35376(18) 0.1755(2) 0.0708(14) Uani 1 1 d .
H34 H 0.3859 0.3234 0.1659 0.085 Uiso 1 1 calc R
C35 C 0.3448(3) 0.35743(18) 0.2364(2) 0.0545(12) Uani 1 1 d .
C36 C 0.3003(3) 0.40347(17) 0.2521(2) 0.0526(12) Uani 1 1 d .
H36 H 0.2948 0.4061 0.2936 0.063 Uiso 1 1 calc R
C37 C 0.3833(3) 0.31007(18) 0.2853(2) 0.0565(12) Uani 1 1 d .
C38 C 0.5615(3) 0.3629(2) 0.3975(3) 0.0726(14) Uani 1 1 d .
C39 C 0.5683(3) 0.4079(2) 0.4408(3) 0.0846(17) Uani 1 1 d .
H39 H 0.5790 0.4479 0.4348 0.102 Uiso 1 1 calc R
C40 C 0.5563(4) 0.3828(2) 0.4943(3) 0.0803(16) Uani 1 1 d .
C41 C 0.5762(4) 0.3690(2) 0.3330(3) 0.1003(19) Uani 1 1 d .
H41A H 0.6359 0.3765 0.3393 0.150 Uiso 1 1 calc R
H41B H 0.5428 0.4016 0.3095 0.150 Uiso 1 1 calc R
H41C H 0.5595 0.3328 0.3087 0.150 Uiso 1 1 calc R
C42 C 0.5602(5) 0.4113(2) 0.5574(3) 0.131(3) Uani 1 1 d .
H42A H 0.5066 0.4056 0.5660 0.197 Uiso 1 1 calc R
H42B H 0.5712 0.4532 0.5554 0.197 Uiso 1 1 calc R
H42C H 0.6054 0.3934 0.5917 0.197 Uiso 1 1 calc R
C43 C 0.3152(3) 0.22642(18) 0.4739(2) 0.0554(12) Uani 1 1 d .
C44 C 0.3158(3) 0.24548(19) 0.5345(3) 0.0651(13) Uani 1 1 d .
H44 H 0.2704 0.2436 0.5519 0.078 Uiso 1 1 calc R
C45 C 0.3951(3) 0.26751(17) 0.5640(2) 0.0589(12) Uani 1 1 d .
C46 C 0.2458(3) 0.1979(2) 0.4220(2) 0.0774(15) Uani 1 1 d .
H46A H 0.2075 0.2279 0.3978 0.116 Uiso 1 1 calc R
H46B H 0.2149 0.1709 0.4412 0.116 Uiso 1 1 calc R
H46C H 0.2699 0.1763 0.3935 0.116 Uiso 1 1 calc R
C47 C 0.4280(4) 0.2947(2) 0.6288(3) 0.0896(17) Uani 1 1 d .
H47A H 0.4773 0.2729 0.6543 0.134 Uiso 1 1 calc R
H47B H 0.3844 0.2936 0.6500 0.134 Uiso 1 1 calc R
H47C H 0.4439 0.3353 0.6245 0.134 Uiso 1 1 calc R
C48 C 0.6333(3) 0.14529(19) 0.4896(2) 0.0608(13) Uani 1 1 d .
C49 C 0.6837(3) 0.1517(2) 0.5529(3) 0.0745(15) Uani 1 1 d .
H49 H 0.7295 0.1277 0.5752 0.089 Uiso 1 1 calc R
C50 C 0.6533(3) 0.2001(2) 0.5765(2) 0.0653(13) Uani 1 1 d .
C51 C 0.6402(3) 0.0986(2) 0.4434(3) 0.0803(16) Uani 1 1 d .
H51A H 0.5873 0.0961 0.4086 0.120 Uiso 1 1 calc R
H51B H 0.6522 0.0610 0.4655 0.120 Uiso 1 1 calc R
H51C H 0.6858 0.1085 0.4259 0.120 Uiso 1 1 calc R
C52 C 0.6834(4) 0.2260(2) 0.6428(3) 0.0994(19) Uani 1 1 d .
H52A H 0.7015 0.2663 0.6403 0.149 Uiso 1 1 calc R
H52B H 0.7306 0.2029 0.6692 0.149 Uiso 1 1 calc R
H52C H 0.6374 0.2253 0.6617 0.149 Uiso 1 1 calc R
C53 C 0.2472(3) 0.1843(2) 0.2308(3) 0.0719(15) Uani 1 1 d .
C54 C 0.2193(4) 0.1471(3) 0.1787(3) 0.095(2) Uani 1 1 d .
H54 H 0.1688 0.1508 0.1444 0.114 Uiso 1 1 calc R
C55 C 0.2786(4) 0.1043(3) 0.1864(3) 0.0897(18) Uani 1 1 d .
C56 C 0.2015(3) 0.2373(2) 0.2451(3) 0.104(2) Uani 1 1 d .
H56A H 0.2299 0.2509 0.2885 0.156 Uiso 1 1 calc R
H56B H 0.1435 0.2266 0.2413 0.156 Uiso 1 1 calc R
H56C H 0.2017 0.2684 0.2146 0.156 Uiso 1 1 calc R
C57 C 0.2782(5) 0.0523(3) 0.1432(3) 0.144(3) Uani 1 1 d .
H57A H 0.3267 0.0548 0.1272 0.216 Uiso 1 1 calc R
H57B H 0.2263 0.0527 0.1072 0.216 Uiso 1 1 calc R
H57C H 0.2812 0.0160 0.1674 0.216 Uiso 1 1 calc R
C58 C 0.6049(3) 0.1670(2) 0.2970(2) 0.0624(13) Uani 1 1 d .
C59 C 0.6246(3) 0.1230(2) 0.2593(2) 0.0699(14) Uani 1 1 d .
H59 H 0.6736 0.1207 0.2462 0.084 Uiso 1 1 calc R
C60 C 0.5594(3) 0.0844(2) 0.2451(2) 0.0619(13) Uani 1 1 d .
C61 C 0.6556(3) 0.2191(2) 0.3287(3) 0.0960(18) Uani 1 1 d .
H61A H 0.6498 0.2504 0.2974 0.144 Uiso 1 1 calc R
H61B H 0.7148 0.2079 0.3459 0.144 Uiso 1 1 calc R
H61C H 0.6351 0.2327 0.3634 0.144 Uiso 1 1 calc R
C62 C 0.5474(4) 0.0286(2) 0.2065(3) 0.0910(17) Uani 1 1 d .
H62A H 0.5487 -0.0049 0.2345 0.137 Uiso 1 1 calc R
H62B H 0.5926 0.0248 0.1871 0.137 Uiso 1 1 calc R
H62C H 0.4932 0.0298 0.1730 0.137 Uiso 1 1 calc R
C63 C 0.4207(3) 0.06879(19) 0.4419(2) 0.0565(12) Uani 1 1 d .
C64 C 0.4130(3) 0.00896(19) 0.4268(3) 0.0659(13) Uani 1 1 d .
H64 H 0.4091 -0.0219 0.4546 0.079 Uiso 1 1 calc R
C65 C 0.4120(3) 0.00354(18) 0.3645(2) 0.0598(12) Uani 1 1 d .
C66 C 0.4264(3) 0.0967(2) 0.5042(2) 0.0797(16) Uani 1 1 d .
H66A H 0.4755 0.1224 0.5169 0.119 Uiso 1 1 calc R
H66B H 0.4319 0.0664 0.5366 0.119 Uiso 1 1 calc R
H66C H 0.3755 0.1196 0.5000 0.119 Uiso 1 1 calc R
C67 C 0.4078(4) -0.05158(19) 0.3257(3) 0.0896(17) Uani 1 1 d .
H67A H 0.4592 -0.0554 0.3136 0.134 Uiso 1 1 calc R
H67B H 0.3592 -0.0496 0.2872 0.134 Uiso 1 1 calc R
H67C H 0.4020 -0.0855 0.3512 0.134 Uiso 1 1 calc R
B1 B 0.5342(3) 0.2772(2) 0.5312(3) 0.0543(13) Uani 1 1 d .
B2 B 0.4173(3) 0.0761(2) 0.2734(3) 0.0545(14) Uani 1 1 d .
H1X H 0.5586(17) 0.2936(13) 0.5786(16) 0.030(8) Uiso 1 1 d .
H2X H 0.4094(17) 0.0354(13) 0.2444(15) 0.030(8) Uiso 1 1 d .
C68 C 0.3210(9) 0.4100(6) 0.4513(6) 0.254(8) Uani 1 1 d D
H68A H 0.3623 0.4037 0.4287 0.381 Uiso 1 1 calc R
H68B H 0.3420 0.3933 0.4942 0.381 Uiso 1 1 calc R
H68C H 0.3117 0.4520 0.4545 0.381 Uiso 1 1 calc R
C69 C 0.2356(11) 0.3795(6) 0.4137(8) 0.320(15) Uani 1 1 d D
H69A H 0.2122 0.3957 0.3702 0.384 Uiso 1 1 calc R
H69B H 0.2422 0.3367 0.4111 0.384 Uiso 1 1 calc R
C70 C 0.1846(9) 0.3945(6) 0.4538(8) 0.287(8) Uani 1 1 d D
H70A H 0.1626 0.4347 0.4443 0.345 Uiso 1 1 calc R
H70B H 0.2185 0.3925 0.4992 0.345 Uiso 1 1 calc R
C71 C 0.1131(10) 0.3514(7) 0.4401(12) 0.58(3) Uani 1 1 d D
H71A H 0.1259 0.3156 0.4195 0.694 Uiso 1 1 calc R
H71B H 0.1002 0.3404 0.4796 0.694 Uiso 1 1 calc R
C72 C 0.0439(12) 0.3843(7) 0.3966(7) 0.358(14) Uani 1 1 d D
H72A H 0.0589 0.3933 0.3576 0.430 Uiso 1 1 calc R
H72B H -0.0065 0.3589 0.3841 0.430 Uiso 1 1 calc R
C73 C 0.0221(10) 0.4381(8) 0.4217(8) 0.428(16) Uani 1 1 d D
H73A H -0.0336 0.4343 0.4273 0.642 Uiso 1 1 calc R
H73B H 0.0213 0.4700 0.3918 0.642 Uiso 1 1 calc R
H73C H 0.0637 0.4466 0.4629 0.642 Uiso 1 1 calc R

loop_
_atom_site_aniso_label
_atom_site_aniso_U_11
_atom_site_aniso_U_22
_atom_site_aniso_U_33
_atom_site_aniso_U_23
_atom_site_aniso_U_13
_atom_site_aniso_U_12
La1 0.05474(14) 0.04724(12) 0.04122(15) 0.01115(13) 0.01710(10) 0.01827(14)
Cu1 0.0600(3) 0.0406(3) 0.0597(4) 0.0093(2) 0.0071(3) 0.0077(2)
O1 0.061(2) 0.0498(17) 0.070(3) 0.0097(16) 0.0053(17) 0.0110(14)
O2 0.071(2) 0.0484(17) 0.067(3) 0.0093(16) 0.0074(18) 0.0053(14)
O3 0.097(2) 0.063(2) 0.052(2) 0.0241(15) 0.0377(18) 0.0459(16)
O4 0.085(2) 0.0554(18) 0.049(2) 0.0158(14) 0.0306(16) 0.0344(16)
N1 0.056(2) 0.0425(19) 0.059(3) -0.0015(17) 0.0153(19) 0.0101(16)
N2 0.070(3) 0.044(2) 0.049(3) 0.0136(17) 0.006(2) -0.0011(17)
N3 0.071(3) 0.049(2) 0.059(3) 0.0035(19) 0.024(2) -0.0006(18)
N4 0.075(3) 0.052(2) 0.057(3) 0.0074(19) 0.024(2) 0.0025(18)
N5 0.065(2) 0.0468(19) 0.042(3) 0.0024(16) 0.021(2) 0.0034(16)
N6 0.058(2) 0.051(2) 0.045(3) 0.0057(16) 0.0204(19) 0.0104(16)
N7 0.055(2) 0.055(2) 0.047(3) 0.0114(18) 0.0058(18) 0.0042(18)
N8 0.056(2) 0.059(2) 0.044(3) 0.0106(18) 0.0065(19) 0.0172(17)
N9 0.065(3) 0.077(3) 0.042(3) 0.009(2) 0.009(2) -0.003(2)
N10 0.050(2) 0.072(3) 0.055(3) 0.016(2) 0.009(2) 0.0047(19)
N11 0.064(3) 0.049(2) 0.045(3) 0.0022(17) 0.0170(19) 0.0138(18)
N12 0.059(2) 0.057(2) 0.045(3) 0.0015(17) 0.0224(19) 0.0121(18)
N13 0.060(2) 0.044(2) 0.052(3) 0.0052(17) 0.0133(18) 0.0046(16)
N14 0.066(2) 0.047(2) 0.051(3) 0.0177(18) 0.0213(18) 0.0131(17)
C1 0.055(3) 0.048(3) 0.066(4) 0.000(2) 0.021(2) 0.008(2)
C2 0.043(3) 0.045(3) 0.076(4) 0.007(2) 0.010(3) 0.0074(19)
C3 0.039(3) 0.048(3) 0.078(4) -0.001(2) 0.014(2) 0.0071(19)
C4 0.062(3) 0.046(3) 0.099(5) -0.007(3) 0.031(3) 0.009(2)
C5 0.069(3) 0.058(3) 0.077(4) 0.002(3) 0.035(3) 0.013(2)
C6 0.076(3) 0.055(3) 0.075(4) 0.002(2) 0.028(3) 0.014(2)
C7 0.048(3) 0.046(2) 0.092(4) 0.000(3) 0.014(2) 0.008(2)
C8 0.064(3) 0.060(3) 0.117(5) 0.000(3) 0.011(3) 0.013(2)
C9 0.069(3) 0.057(3) 0.107(5) 0.012(3) 0.023(3) 0.006(2)
C10 0.075(4) 0.055(3) 0.126(5) 0.000(3) 0.028(3) 0.020(2)
C11 0.108(5) 0.064(3) 0.100(5) 0.001(3) 0.056(4) 0.019(3)
C12 0.124(5) 0.078(4) 0.099(5) -0.021(3) 0.043(4) 0.005(3)
C13 0.142(6) 0.096(4) 0.132(7) -0.004(4) 0.090(5) 0.010(4)
C14 0.167(6) 0.090(4) 0.084(5) 0.003(3) 0.063(4) 0.022(4)
C15 0.061(3) 0.043(2) 0.063(4) 0.008(2) 0.014(2) 0.012(2)
C16 0.065(3) 0.043(2) 0.050(3) 0.012(2) 0.002(2) -0.009(2)
C17 0.058(3) 0.044(2) 0.056(4) 0.014(2) 0.004(2) -0.007(2)
C18 0.050(3) 0.053(3) 0.069(4) 0.025(2) 0.005(2) -0.008(2)
C19 0.055(3) 0.072(3) 0.068(4) 0.027(3) -0.002(3) -0.005(2)
C20 0.067(3) 0.064(3) 0.050(4) 0.013(2) -0.001(3) -0.021(3)
C21 0.073(3) 0.052(3) 0.059(4) 0.011(2) 0.003(3) -0.009(2)
C22 0.058(3) 0.086(4) 0.076(4) 0.043(3) 0.015(3) 0.019(3)
C23 0.143(6) 0.186(7) 0.097(6) 0.086(5) 0.047(5) 0.100(5)
C24 0.120(5) 0.060(4) 0.150(6) 0.030(4) 0.060(5) 0.016(3)
C25 0.071(4) 0.146(5) 0.088(5) 0.025(4) 0.023(3) -0.005(4)
C26 0.085(4) 0.073(3) 0.061(4) 0.017(3) 0.004(3) -0.016(3)
C27 0.127(5) 0.097(4) 0.076(5) 0.016(3) 0.033(4) -0.015(4)
C28 0.101(5) 0.151(6) 0.073(5) -0.010(4) -0.009(4) -0.048(4)
C29 0.127(5) 0.094(4) 0.061(4) -0.002(3) 0.015(3) -0.012(4)
C30 0.070(3) 0.040(2) 0.057(4) 0.008(2) 0.012(3) -0.001(2)
C31 0.054(3) 0.040(2) 0.046(3) 0.0049(19) 0.010(2) 0.0105(19)
C32 0.067(3) 0.042(2) 0.049(3) 0.013(2) 0.011(2) 0.012(2)
C33 0.107(4) 0.058(3) 0.049(3) 0.018(2) 0.028(3) 0.032(3)
C34 0.103(4) 0.053(3) 0.061(4) 0.018(2) 0.031(3) 0.037(3)
C35 0.073(3) 0.050(3) 0.042(3) 0.008(2) 0.020(2) 0.022(2)
C36 0.067(3) 0.049(2) 0.042(3) 0.008(2) 0.015(2) 0.014(2)
C37 0.072(3) 0.050(3) 0.050(4) 0.010(2) 0.023(3) 0.021(2)
C38 0.089(4) 0.054(3) 0.078(4) 0.017(3) 0.030(3) 0.000(3)
C39 0.106(4) 0.051(3) 0.104(5) 0.014(3) 0.042(4) -0.003(3)
C40 0.115(5) 0.054(3) 0.082(5) 0.000(3) 0.046(4) -0.004(3)
C41 0.136(5) 0.083(4) 0.095(5) 0.032(3) 0.054(4) 0.001(3)
C42 0.223(8) 0.065(4) 0.129(7) -0.024(4) 0.089(6) -0.025(4)
C43 0.058(3) 0.064(3) 0.051(3) 0.009(2) 0.026(2) 0.014(2)
C44 0.076(4) 0.064(3) 0.069(4) 0.010(2) 0.041(3) 0.010(3)
C45 0.084(4) 0.057(3) 0.045(3) 0.001(2) 0.032(3) 0.005(2)
C46 0.059(3) 0.111(4) 0.062(4) 0.007(3) 0.018(3) -0.005(3)
C47 0.132(5) 0.079(4) 0.074(4) -0.018(3) 0.056(3) -0.024(3)
C48 0.057(3) 0.067(3) 0.055(4) 0.022(2) 0.012(2) 0.020(2)
C49 0.062(3) 0.076(3) 0.070(4) 0.025(3) -0.003(3) 0.020(3)
C50 0.066(3) 0.069(3) 0.049(3) 0.014(2) 0.001(2) -0.002(2)
C51 0.084(4) 0.081(3) 0.074(4) 0.012(3) 0.021(3) 0.039(3)
C52 0.108(4) 0.098(4) 0.066(4) 0.009(3) -0.013(3) 0.007(3)
C53 0.041(3) 0.097(4) 0.069(4) 0.040(3) 0.003(3) 0.007(3)
C54 0.061(4) 0.137(5) 0.064(5) 0.034(4) -0.015(3) -0.006(4)
C55 0.078(4) 0.114(5) 0.057(4) 0.015(3) -0.010(3) -0.001(4)
C56 0.062(3) 0.121(5) 0.124(6) 0.052(4) 0.021(3) 0.031(3)
C57 0.162(7) 0.149(6) 0.078(5) -0.038(5) -0.028(5) 0.004(5)
C58 0.064(3) 0.063(3) 0.070(4) 0.004(2) 0.035(3) 0.011(2)
C59 0.070(3) 0.076(3) 0.075(4) 0.003(3) 0.041(3) 0.018(3)
C60 0.076(3) 0.062(3) 0.054(4) 0.003(2) 0.029(3) 0.024(3)
C61 0.071(3) 0.093(4) 0.141(6) -0.016(4) 0.057(3) -0.010(3)
C62 0.125(5) 0.072(3) 0.090(5) -0.015(3) 0.053(4) 0.019(3)
C63 0.067(3) 0.052(3) 0.052(4) 0.018(2) 0.021(2) 0.013(2)
C64 0.081(4) 0.054(3) 0.062(4) 0.021(2) 0.021(3) 0.003(2)
C65 0.070(3) 0.052(3) 0.053(4) 0.014(2) 0.014(3) 0.001(2)
C66 0.121(5) 0.065(3) 0.065(4) 0.026(3) 0.046(3) 0.030(3)
C67 0.133(5) 0.056(3) 0.072(4) 0.004(3) 0.020(3) -0.007(3)
B1 0.072(4) 0.054(3) 0.036(3) -0.002(2) 0.015(2) 0.000(3)
B2 0.071(4) 0.051(3) 0.038(4) 0.001(2) 0.010(3) 0.000(3)
C68 0.43(2) 0.177(12) 0.193(13) 0.043(9) 0.154(16) 0.119(14)
C69 0.40(3) 0.207(16) 0.49(4) 0.22(2) 0.34(3) 0.139(17)
C70 0.308(19) 0.175(12) 0.41(3) -0.071(13) 0.150(19) -0.018(12)
C71 0.30(2) 0.24(2) 0.93(7) -0.12(3) -0.21(3) 0.074(18)
C72 0.62(4) 0.180(13) 0.194(15) -0.050(11) 0.002(18) -0.074(18)
C73 0.55(4) 0.50(3) 0.222(19) -0.03(2) 0.11(2) -0.34(3)

loop_
_atom_type_symbol
_atom_type_description
_atom_type_scat_dispersion_real
_atom_type_scat_dispersion_imag
_atom_type_scat_source
La La -0.2871 2.4523 'International Tables Vol C Tables 4.2.6.8 and 6.1.1.4'
Cu Cu 0.3201 1.2651 'International Tables Vol C Tables 4.2.6.8 and 6.1.1.4'
O O 0.0106 0.0060 'International Tables Vol C Tables 4.2.6.8 and 6.1.1.4'
N N 0.0061 0.0033 'International Tables Vol C Tables 4.2.6.8 and 6.1.1.4'
C C 0.0033 0.0016 'International Tables Vol C Tables 4.2.6.8 and 6.1.1.4'
B B 0.0013 0.0007 'International Tables Vol C Tables 4.2.6.8 and 6.1.1.4'
H H 0.0000 0.0000 'International Tables Vol C Tables 4.2.6.8 and 6.1.1.4'

loop_
_geom_angle_atom_site_label_1
_geom_angle_atom_site_label_2
_geom_angle_atom_site_label_3
_geom_angle
O4 La1 O3 52.60(9)
O4 La1 N12 75.52(10)
O3 La1 N12 127.54(11)
O4 La1 N6 128.62(9)
O3 La1 N6 76.57(10)
N12 La1 N6 155.82(10)
O4 La1 N8 133.82(10)
O3 La1 N8 132.95(11)
N12 La1 N8 87.03(11)
N6 La1 N8 74.55(11)
O4 La1 N14 134.88(10)
O3 La1 N14 137.41(10)
N12 La1 N14 73.89(11)
N6 La1 N14 86.44(10)
N8 La1 N14 76.44(11)
O4 La1 N10 73.45(10)
O3 La1 N10 81.37(11)
N12 La1 N10 76.54(12)
N6 La1 N10 109.25(12)
N8 La1 N10 143.45(11)
N14 La1 N10 67.74(11)
O4 La1 N4 77.36(11)
O3 La1 N4 71.22(10)
N12 La1 N4 107.78(12)
N6 La1 N4 79.95(12)
N8 La1 N4 67.76(11)
N14 La1 N4 143.91(11)
N10 La1 N4 148.34(11)
O4 La1 C37 26.39(11)
O3 La1 C37 26.23(10)
N12 La1 C37 101.55(13)
N6 La1 C37 102.63(12)
N8 La1 C37 140.66(12)
N14 La1 C37 142.89(12)
N10 La1 C37 75.33(12)
N4 La1 C37 73.08(12)
O2 Cu1 O1 90.49(14)
O2 Cu1 N2 92.85(15)
O1 Cu1 N2 173.63(14)
O2 Cu1 N1 173.21(13)
O1 Cu1 N1 93.19(15)
N2 Cu1 N1 84.04(16)
C2 O1 Cu1 129.3(3)
C17 O2 Cu1 129.6(3)
C37 O3 La1 91.4(2)
C37 O4 La1 92.6(3)
C15 N1 C31 122.0(4)
C15 N1 Cu1 124.7(3)
C31 N1 Cu1 113.1(3)
C30 N2 C32 121.4(4)
C30 N2 Cu1 125.3(3)
C32 N2 Cu1 113.2(3)
C40 N3 N4 109.5(4)
C40 N3 B1 126.3(4)
N4 N3 B1 123.9(4)
C38 N4 N3 105.7(4)
C38 N4 La1 134.4(4)
N3 N4 La1 112.3(3)
C45 N5 N6 109.9(4)
C45 N5 B1 129.3(4)
N6 N5 B1 120.8(4)
C43 N6 N5 106.6(4)
C43 N6 La1 131.3(3)
N5 N6 La1 122.1(3)
C50 N7 N8 109.5(4)
C50 N7 B1 127.7(4)
N8 N7 B1 122.8(3)
C48 N8 N7 106.0(3)
C48 N8 La1 134.4(3)
N7 N8 La1 119.6(2)
C55 N9 N10 110.2(4)
C55 N9 B2 126.9(5)
N10 N9 B2 122.7(4)
C53 N10 N9 104.7(4)
C53 N10 La1 135.7(4)
N9 N10 La1 117.7(2)
C60 N11 N12 109.2(4)
C60 N11 B2 129.8(4)
N12 N11 B2 121.0(4)
C58 N12 N11 106.5(3)
C58 N12 La1 129.2(3)
N11 N12 La1 124.3(3)
C65 N13 N14 110.1(4)
C65 N13 B2 127.8(4)
N14 N13 B2 122.1(3)
C63 N14 N13 106.0(3)
C63 N14 La1 133.1(3)
N13 N14 La1 120.6(2)
C6 C1 C15 117.5(4)
C6 C1 C2 120.5(4)
C15 C1 C2 122.0(5)
O1 C2 C1 123.3(4)
O1 C2 C3 119.6(4)
C1 C2 C3 117.1(5)
C4 C3 C2 118.2(4)
C4 C3 C7 121.6(4)
C2 C3 C7 120.1(5)
C3 C4 C5 126.1(4)
C6 C5 C4 114.2(5)
C6 C5 C11 126.0(5)
C4 C5 C11 119.7(4)
C5 C6 C1 123.8(5)
C8 C7 C10 107.7(4)
C8 C7 C3 109.6(4)
C10 C7 C3 111.8(4)
C8 C7 C9 109.9(4)
C10 C7 C9 107.1(4)
C3 C7 C9 110.7(3)
C13 C11 C14 107.7(5)
C13 C11 C5 109.5(5)
C14 C11 C5 111.1(4)
C13 C11 C12 109.8(4)
C14 C11 C12 108.9(5)
C5 C11 C12 109.8(4)
N1 C15 C1 127.5(4)
C21 C16 C30 116.8(4)
C21 C16 C17 121.5(4)
C30 C16 C17 121.6(5)
O2 C17 C16 123.4(4)
O2 C17 C18 120.0(4)
C16 C17 C18 116.7(5)
C19 C18 C17 118.2(5)
C19 C18 C22 121.9(4)
C17 C18 C22 119.8(5)
C18 C19 C20 126.2(5)
C21 C20 C19 114.7(5)
C21 C20 C26 124.2(5)
C19 C20 C26 121.1(5)
C20 C21 C16 122.6(5)
C23 C22 C25 107.6(4)
C23 C22 C18 112.5(5)
C25 C22 C18 110.0(4)
C23 C22 C24 108.4(5)
C25 C22 C24 108.8(5)
C18 C22 C24 109.4(4)
C20 C26 C29 112.8(4)
C20 C26 C28 110.8(5)
C29 C26 C28 106.7(5)
C20 C26 C27 110.2(4)
C29 C26 C27 107.2(5)
C28 C26 C27 109.0(5)
N2 C30 C16 127.1(5)
C32 C31 C36 120.0(4)
C32 C31 N1 114.2(4)
C36 C31 N1 125.8(4)
C31 C32 C33 119.5(4)
C31 C32 N2 115.3(4)
C33 C32 N2 125.2(5)
C34 C33 C32 119.6(5)
C33 C34 C35 120.8(4)
C34 C35 C36 120.1(4)
C34 C35 C37 119.5(4)
C36 C35 C37 120.4(4)
C35 C36 C31 119.7(4)
O3 C37 O4 123.4(4)
O3 C37 C35 119.3(4)
O4 C37 C35 117.3(4)
O3 C37 La1 62.4(2)
O4 C37 La1 61.0(2)
C35 C37 La1 175.4(3)
N4 C38 C39 111.1(5)
N4 C38 C41 123.9(5)
C39 C38 C41 124.9(5)
C40 C39 C38 105.9(5)
N3 C40 C39 107.8(5)
N3 C40 C42 123.4(5)
C39 C40 C42 128.8(5)
N6 C43 C44 109.6(4)
N6 C43 C46 120.9(4)
C44 C43 C46 129.5(4)
C45 C44 C43 106.6(4)
N5 C45 C44 107.3(4)
N5 C45 C47 124.5(5)
C44 C45 C47 128.2(5)
N8 C48 C49 110.2(4)
N8 C48 C51 122.8(4)
C49 C48 C51 127.0(4)
C50 C49 C48 106.3(4)
N7 C50 C49 108.1(4)
N7 C50 C52 123.3(5)
C49 C50 C52 128.6(4)
N10 C53 C54 110.6(5)
N10 C53 C56 122.7(6)
C54 C53 C56 126.7(5)
C55 C54 C53 106.7(5)
N9 C55 C54 107.7(6)
N9 C55 C57 124.2(6)
C54 C55 C57 128.1(6)
N12 C58 C59 109.6(4)
N12 C58 C61 120.5(4)
C59 C58 C61 129.9(5)
C60 C59 C58 106.5(4)
C59 C60 N11 108.3(4)
C59 C60 C62 129.3(5)
N11 C60 C62 122.4(5)
N14 C63 C64 109.2(4)
N14 C63 C66 123.2(4)
C64 C63 C66 127.6(4)
C65 C64 C63 107.2(4)
N13 C65 C64 107.5(4)
N13 C65 C67 123.9(5)
C64 C65 C67 128.6(4)
N7 B1 N3 111.4(4)
N7 B1 N5 112.1(4)
N3 B1 N5 111.5(4)
N11 B2 N9 113.2(4)
N11 B2 N13 111.8(4)
N9 B2 N13 110.7(4)
C70 C69 C68 100.5(13)
C69 C70 C71 107.6(12)
C72 C71 C70 102.3(12)
C73 C72 C71 115.5(13)

loop_
_geom_bond_atom_site_label_1
_geom_bond_atom_site_label_2
_geom_bond_distance
La1 O4 2.487(3)
La1 O3 2.518(2)
La1 N12 2.589(3)
La1 N6 2.611(3)
La1 N8 2.638(3)
La1 N14 2.690(3)
La1 N10 2.747(4)
La1 N4 2.756(4)
La1 C37 2.840(4)
Cu1 O2 1.880(3)
Cu1 O1 1.888(3)
Cu1 N2 1.924(4)
Cu1 N1 1.932(4)
O1 C2 1.301(5)
O2 C17 1.292(5)
O3 C37 1.255(5)
O4 C37 1.264(5)
N1 C15 1.296(5)
N1 C31 1.420(5)
N2 C30 1.291(5)
N2 C32 1.413(5)
N3 C40 1.355(6)
N3 N4 1.373(5)
N3 B1 1.543(6)
N4 C38 1.335(5)
N5 C45 1.351(5)
N5 N6 1.371(4)
N5 B1 1.548(6)
N6 C43 1.334(5)
N7 C50 1.353(5)
N7 N8 1.384(5)
N7 B1 1.535(6)
N8 C48 1.346(5)
N9 C55 1.341(6)
N9 N10 1.389(5)
N9 B2 1.534(6)
N10 C53 1.338(5)
N11 C60 1.356(5)
N11 N12 1.375(4)
N11 B2 1.531(6)
N12 C58 1.336(5)
N13 C65 1.350(5)
N13 N14 1.380(5)
N13 B2 1.546(6)
N14 C63 1.347(5)
C1 C6 1.405(6)
C1 C15 1.417(6)
C1 C2 1.426(6)
C2 C3 1.449(6)
C3 C4 1.353(6)
C3 C7 1.532(6)
C4 C5 1.437(7)
C5 C6 1.366(6)
C5 C11 1.531(7)
C7 C8 1.522(6)
C7 C10 1.529(6)
C7 C9 1.536(6)
C11 C13 1.522(7)
C11 C14 1.529(7)
C11 C12 1.538(7)
C16 C21 1.408(6)
C16 C30 1.415(6)
C16 C17 1.427(6)
C17 C18 1.442(6)
C18 C19 1.369(7)
C18 C22 1.532(7)
C19 C20 1.424(7)
C20 C21 1.374(6)
C20 C26 1.509(7)
C22 C23 1.525(7)
C22 C25 1.532(7)
C22 C24 1.535(7)
C26 C29 1.536(7)
C26 C28 1.543(7)
C26 C27 1.543(7)
C31 C32 1.393(6)
C31 C36 1.394(5)
C32 C33 1.396(6)
C33 C34 1.377(6)
C34 C35 1.380(6)
C35 C36 1.380(5)
C35 C37 1.510(6)
C38 C39 1.370(7)
C38 C41 1.507(7)
C39 C40 1.366(7)
C40 C42 1.505(8)
C43 C44 1.389(6)
C43 C46 1.491(6)
C44 C45 1.369(6)
C45 C47 1.485(6)
C48 C49 1.385(6)
C48 C51 1.490(6)
C49 C50 1.371(6)
C50 C52 1.497(7)
C53 C54 1.377(8)
C53 C56 1.501(7)
C54 C55 1.355(7)
C55 C57 1.507(8)
C58 C59 1.395(6)
C58 C61 1.489(7)
C59 C60 1.351(6)
C60 C62 1.499(6)
C63 C64 1.392(6)
C63 C66 1.475(6)
C64 C65 1.361(6)
C65 C67 1.498(6)
C68 C69 1.563(15)
C69 C70 1.430(14)
C70 C71 1.494(14)
C71 C72 1.452(15)
C72 C73 1.427(14)
